data_2005901
loop_
_publ_author_name
'Allen, C. C.'
'Burns, R. C.'
'Lawrance, G. A.'
'Turner, P.'
'Hambley, T. W.'

_publ_section_title
;
 Tetraammonium Hexahydrogenhexamolybdozincate(II) Hexahydrate
;
_journal_issue 1
_journal_name_full
;
 Acta Crystallographica, Section C: Crystal Structure Communications
;
_journal_page_first 7
_journal_page_last 9
_journal_paper_doi 10.1107/s0108270196011043
_journal_volume 53
_journal_year 1997
_chemical_formula_iupac '(N H4)4 (H6 Mo6 O24 Zn), 6H2 O1'
_chemical_formula_moiety 'H34 Mo6 N4 O30 Zn'
_chemical_formula_sum 'H34 Mo6 N4 O30 Zn'
_chemical_formula_weight 1211.32
_space_group_IT_number 14
_symmetry_cell_setting monoclinic
_symmetry_space_group_name_Hall '-P 2ybc'
_symmetry_space_group_name_H-M 'P 1 21/c 1'
_cell_angle_alpha 90.
_cell_angle_beta 106.86(2)
_cell_angle_gamma 90.
_cell_formula_units_Z 2
_cell_length_a 11.428(3)
_cell_length_b 11.171(3)
_cell_length_c 11.956(3)
_cell_measurement_temperature 294(1)
_cell_volume 1460.7(7)
_exptl_crystal_density_diffrn 2.754
_exptl_crystal_density_meas 2.73
_cod_depositor_comments
;
 Marking attached hydrogen atoms.

 Antanas Vaitkus,
 2017-08-14

 Adding the _atom_site_type_symbol data item.

 Antanas Vaitkus,
 2017-08-14
;
_cod_original_sg_symbol_H-M 'P 21/c'
_cod_database_code 2005901

loop_
_symmetry_equiv_pos_as_xyz
'x, y, z'
'-x, y+1/2, -z+1/2'
'-x, -y, -z'
'x, -y-1/2, z-1/2'

loop_
_atom_site_label
_atom_site_type_symbol
_atom_site_occupancy
_atom_site_fract_x
_atom_site_fract_y
_atom_site_fract_z
_atom_site_U_iso_or_equiv
_atom_site_attached_hydrogens
Zn Zn 1 0.5000 0.0000 0.0000 0.0216(5) 0
Mo1 Mo 1 0.34746(8) 0.23639(8) 0.05281(8) 0.0221(3) 0
Mo2 Mo 1 0.65017(8) 0.24077(8) 0.13360(8) 0.0233(3) 0
Mo3 Mo 1 0.80389(8) 0.00580(8) 0.07477(8) 0.0256(3) 0
O112 O 1 0.5006(6) 0.1141(6) 0.1370(6) 0.0203(15) 1
O113 O 1 0.3534(6) 0.1076(6) -0.0898(6) 0.020(2) 1
O123 O 1 0.6388(6) 0.1133(6) -0.0163(6) 0.022(2) 1
O12 O 1 0.4967(6) 0.3063(6) 0.0335(7) 0.026(2) 0
O13 O 1 0.2417(6) 0.1002(7) 0.0583(6) 0.028(2) 0
O23 O 1 0.7612(6) 0.1089(7) 0.1890(6) 0.029(2) 0
O1A O 1 0.3448(8) 0.2966(7) 0.1839(7) 0.034(2) 0
O1B O 1 0.2525(7) 0.3270(7) -0.0475(7) 0.032(2) 0
O2A O 1 0.7436(7) 0.3373(7) 0.0869(7) 0.036(2) 0
O2B O 1 0.6522(8) 0.2958(8) 0.2659(7) 0.037(2) 0
O3A O 1 0.8953(8) 0.0990(8) 0.0228(8) 0.043(2) 0
O3B O 1 0.9067(7) -0.0786(8) 0.1789(7) 0.044(2) 0
OH1 O 1 0.8388(10) 0.5254(10) 0.2611(9) 0.065(3) 2
OH2 O 1 0.5118(12) 0.0445(9) 0.3563(8) 0.067(4) 2
OH3 O 1 0.0146(12) 0.1711(11) 0.5423(17) 0.118(6) 2
N1 N 1 0.8099(12) 0.0258(10) 0.4107(10) 0.051(3) 4
N2 N 1 0.0021(14) 0.1994(15) 0.2935(16) 0.099(6) 4
